data_7118023
loop_
_publ_author_name
'L. H. Finger'
'F. Wohde'
'E. I. Grigoryev'
'A.-K. Hansmann'
'R. Berger'
'B. Roling'
'J. Sundermeyer'

_publ_section_title
;
 Access to pure and highly volatile hydrochalcogenide ionic liquids
;
_journal_name_full Chem.Commun.
_journal_page_first 16169
_journal_paper_doi 10.1039/C5cc06224A
_journal_volume 51
_journal_year 2015
_chemical_compound_source Acetonitrile
_chemical_formula_moiety 'C9 H20 N, H S'
_chemical_formula_sum 'C9 H21 N S'
_chemical_formula_weight 175.33
_chemical_name_common '[BMPyr][HS] (5)'
_chemical_name_systematic
; 
N-butyl-N-methylpyrrolidinium hydrosulfide
;
_chemical_properties_physical 'Air-sensitive, Moisture-sensitive, Hygroscopic, Oxygen-sensitive'
_space_group_crystal_system tetragonal
_space_group_IT_number 135
_space_group_name_Hall '-P 4c 2ab'
_space_group_name_H-M_alt 'P 42/m b c'
_symmetry_space_group_name_Hall '-P 4c 2ab'
_symmetry_space_group_name_H-M 'P 42/m b c'
_atom_sites_solution_hydrogens mixed
_atom_sites_solution_primary direct
_atom_sites_solution_secondary difmap
_audit_creation_method SHELXL-2014/6
_audit_update_record
;
2015-07-22 deposited with the CCDC.
2015-09-03 downloaded from the CCDC.
;
_cell_angle_alpha 90
_cell_angle_beta 90
_cell_angle_gamma 90
_cell_formula_units_Z 8
_cell_length_a 15.6635(6)
_cell_length_b 15.6635(6)
_cell_length_c 8.9408(5)
_cell_measurement_reflns_used 3911
_cell_measurement_temperature 100(2)
_cell_measurement_theta_max 27.43
_cell_measurement_theta_min 2.6
_cell_volume 2193.58(17)
_computing_cell_refinement
;
Bruker: APEX2 v2013.10-0, Bruker AXS Inc., 
Madison, Wisconsin, USA, 2012.
;
_computing_data_collection
;
Bruker: Bruker Instrument Service v3.0.26, Bruker AXS Inc., 
Madison, Wisconsin, USA, 2012.
;
_computing_data_reduction
;
Bruker: SAINT V8.27B, Bruker AXS Inc., 
Madison, Wisconsin, USA, 2012.
;
_computing_molecular_graphics
;
Ortep-3 for Windows (L.J. Farrugia, J. Appl. Cryst. 2012, 45, 849-854)
DIAMOND 4 (Putz, H. & Brandenburg, K. (1999). DIAMOND. Crystal Impact GbR,
Kreuzherrenstr. 102, 53227 Bonn, Germany.)
;
_computing_publication_material
;
WinGX 2014.1 (L.J. Farrugia, J. Appl. Cryst. 2012, 45, 849-854)
enCIfer (Allen, F. H., Johnson, O., Shields, G. P., Smith, B. R. & Towler, M. 
(2004). J. Appl. Cryst. 37, 335-338.)
;
_computing_structure_refinement
;
SHELXL-2014/6 (G. M. Sheldrick, Acta Cryst. A 2008, 64, 112-122)
;
_computing_structure_solution
;
SIR97 (A. Altomare, M. C. Burla, M. Camalli, G. L. Cascarano, C. Giacovazzo, 
A. Guagliardi, A. G. G. Moliterni, G. Polidori, 
R. Spagna, J. Appl. Cryst. 1999, 32, 115-119)
;
_diffrn_ambient_temperature 100(2)
_diffrn_detector_area_resol_mean 10.4167
_diffrn_measured_fraction_theta_full 0.999
_diffrn_measured_fraction_theta_max 0.999
_diffrn_measurement_device_type 'D8 Quest (Bruker AXS Inc.)'
_diffrn_measurement_method 'rotation method'
_diffrn_radiation_type MoK\a
_diffrn_radiation_wavelength 0.71073
_diffrn_reflns_av_R_equivalents 0.0514
_diffrn_reflns_av_unetI/netI 0.0179
_diffrn_reflns_laue_measured_fraction_full 0.999
_diffrn_reflns_laue_measured_fraction_max 0.999
_diffrn_reflns_limit_h_max 19
_diffrn_reflns_limit_h_min -16
_diffrn_reflns_limit_k_max 19
_diffrn_reflns_limit_k_min -18
_diffrn_reflns_limit_l_max 11
_diffrn_reflns_limit_l_min -11
_diffrn_reflns_number 16725
_diffrn_reflns_point_group_measured_fraction_full 0.999
_diffrn_reflns_point_group_measured_fraction_max 0.999
_diffrn_reflns_theta_full 25.000
_diffrn_reflns_theta_max 25.991
_diffrn_reflns_theta_min 2.601
_diffrn_source 'I\mS Microfocus Source'
_exptl_absorpt_coefficient_mu 0.244
_exptl_absorpt_correction_T_max 0.7456
_exptl_absorpt_correction_T_min 0.6668
_exptl_absorpt_correction_type multi-scan
_exptl_absorpt_process_details 'SADABS V2012/1 (Bruker AXS Inc.)'
_exptl_crystal_colour colourless
_exptl_crystal_density_diffrn 1.062
_exptl_crystal_density_method 'not measured'
_exptl_crystal_description needle
_exptl_crystal_F_000 784
_exptl_crystal_recrystallization_method 'Re-crystallisation from solvent: '
_exptl_crystal_size_max 0.378
_exptl_crystal_size_mid 0.138
_exptl_crystal_size_min 0.118
_refine_diff_density_max 0.248
_refine_diff_density_min -0.368
_refine_diff_density_rms 0.046
_refine_ls_extinction_coef .
_refine_ls_extinction_method none
_refine_ls_goodness_of_fit_ref 1.056
_refine_ls_hydrogen_treatment constr
_refine_ls_matrix_type full
_refine_ls_number_parameters 90
_refine_ls_number_reflns 1154
_refine_ls_number_restraints 2
_refine_ls_restrained_S_all 1.325
_refine_ls_R_factor_all 0.0785
_refine_ls_R_factor_gt 0.0601
_refine_ls_shift/su_max 0.000
_refine_ls_shift/su_mean 0.000
_refine_ls_structure_factor_coef Fsqd
_refine_ls_weighting_details 'w=1/[\s^2^(Fo^2^)+(0.0727P)^2^+2.1128P] where P=(Fo^2^+2Fc^2^)/3'
_refine_ls_weighting_scheme calc
_refine_ls_wR_factor_gt 0.1535
_refine_ls_wR_factor_ref 0.1680
_reflns_Friedel_coverage 0.000
_reflns_friedel_fraction_full .
_reflns_friedel_fraction_max .
_reflns_number_gt 871
_reflns_number_total 1154
_reflns_threshold_expression 'I > 2\s(I)'
_cod_data_source_file c5cc06224a2.cif
_cod_data_source_block FIN1072
_cod_original_cell_volume 2193.6(2)
_cod_database_code 7118023
_audit_contact_author 'Joerg Sundermeyer'
_shelx_space_group_comment
; 
The symmetry employed for this shelxl refinement is uniquely defined 
by the following loop, which should always be used as a source of 
symmetry information in preference to the above space-group names. 
They are only intended as comments. 
;
_shelx_estimated_absorpt_t_min 0.914
_shelx_estimated_absorpt_t_max 0.972
_exptl_absorpt_special_details
;
Bruker: SADABS v2012/1, Bruker AXS Inc., 
Madison, Wisconsin, USA, 2012.
;
_shelxl_version_number 2014/6

loop_
_space_group_symop_operation_xyz
'x, y, z'
'-x, -y, z'
'-y, x, z+1/2'
'y, -x, z+1/2'
'-x+1/2, y+1/2, -z'
'x+1/2, -y+1/2, -z'
'y+1/2, x+1/2, -z+1/2'
'-y+1/2, -x+1/2, -z+1/2'
'-x, -y, -z'
'x, y, -z'
'y, -x, -z-1/2'
'-y, x, -z-1/2'
'x-1/2, -y-1/2, z'
'-x-1/2, y-1/2, z'
'-y-1/2, -x-1/2, z-1/2'
'y-1/2, x-1/2, z-1/2'

loop_
_atom_site_label
_atom_site_type_symbol
_atom_site_fract_x
_atom_site_fract_y
_atom_site_fract_z
_atom_site_U_iso_or_equiv
_atom_site_adp_type
_atom_site_occupancy
_atom_site_site_symmetry_order
_atom_site_calc_flag
_atom_site_refinement_flags_posn
_atom_site_refinement_flags_adp
_atom_site_refinement_flags_occupancy
_atom_site_disorder_assembly
_atom_site_disorder_group
C1 C 0.1773(4) 0.0838(3) -0.1366(5) 0.0428(12) Uani 0.5 1 d D . P . .
H1A H 0.1443 0.1142 -0.2146 0.051 Uiso 0.5 1 calc R U P . .
H1B H 0.1669 0.0217 -0.1459 0.051 Uiso 0.5 1 calc R U P . .
C2 C 0.2694(4) 0.1037(4) -0.1475(6) 0.0439(13) Uani 0.5 1 d . . P . .
H2A H 0.2973 0.0641 -0.2185 0.053 Uiso 0.5 1 calc R U P . .
H2B H 0.2773 0.1627 -0.1849 0.053 Uiso 0.5 1 calc R U P . .
C3 C 0.3081(2) 0.0952(2) 0.0000 0.0439(9) Uani 1 2 d S T P . .
H3A H 0.3384 0.1482 0.0286 0.053 Uiso 0.5 1 calc R U P . .
H3B H 0.3489 0.0470 0.0022 0.053 Uiso 0.5 1 calc R U P . .
C4 C 0.2311(4) 0.0781(3) 0.1072(5) 0.0340(11) Uani 0.5 1 d D . P . .
H4A H 0.2351 0.1117 0.2008 0.041 Uiso 0.5 1 calc R U P . .
H4B H 0.2246 0.0168 0.1312 0.041 Uiso 0.5 1 calc R U P . .
C5 C 0.1534(3) 0.2085(3) -0.0454(5) 0.0384(14) Uani 0.5 1 d . . P . .
H5A H 0.2107 0.2345 -0.0358 0.046 Uiso 0.5 1 calc R U P . .
H5B H 0.1346 0.2140 -0.1507 0.046 Uiso 0.5 1 calc R U P . .
C6 C 0.0914(3) 0.2532(3) 0.0561(6) 0.0442(12) Uani 0.5 1 d . . P . .
H6A H 0.1136 0.2536 0.1598 0.053 Uiso 0.5 1 calc R U P . .
H6B H 0.0359 0.2230 0.0556 0.053 Uiso 0.5 1 calc R U P . .
C7 C 0.0797(3) 0.3453(2) 0.0000 0.0588(11) Uani 1 2 d S T P . .
H7A H 0.1351 0.3748 -0.0133 0.071 Uiso 0.5 1 calc R U P . .
H7B H 0.0469 0.3475 -0.0946 0.071 Uiso 0.5 1 calc R U P . .
C8 C 0.0295(5) 0.3815(6) 0.1299(12) 0.106(3) Uani 0.5 1 d . . P . .
H8A H 0.0188 0.4423 0.1127 0.159 Uiso 0.5 1 calc R U P . .
H8B H 0.0623 0.3743 0.2224 0.159 Uiso 0.5 1 calc R U P . .
H8C H -0.0250 0.3512 0.1386 0.159 Uiso 0.5 1 calc R U P . .
C9 C 0.0767(3) 0.0725(3) 0.0847(6) 0.0447(12) Uani 0.5 1 d . . P . .
H9A H 0.0241 0.0916 0.0358 0.067 Uiso 0.5 1 calc R U P . .
H9B H 0.0768 0.0916 0.1891 0.067 Uiso 0.5 1 calc R U P . .
H9C H 0.0798 0.0100 0.0814 0.067 Uiso 0.5 1 calc R U P . .
N1 N 0.15701(19) 0.11190(19) 0.0000 0.0587(11) Uani 1 2 d DS T P . .
S1 S 0.34330(6) 0.34999(6) 0.0000 0.0522(4) Uani 1 2 d S T P . .
H1 H 0.3988 0.3220 0.0000 0.250 Uiso 1 2 d S U P . .

loop_
_atom_site_aniso_label
_atom_site_aniso_U_11
_atom_site_aniso_U_22
_atom_site_aniso_U_33
_atom_site_aniso_U_23
_atom_site_aniso_U_13
_atom_site_aniso_U_12
C1 0.058(3) 0.035(3) 0.036(3) -0.008(2) -0.009(3) -0.010(2)
C2 0.061(4) 0.042(3) 0.028(3) -0.006(2) 0.013(3) 0.002(3)
C3 0.0402(19) 0.0370(18) 0.054(2) 0.000 0.000 -0.0034(15)
C4 0.043(3) 0.037(3) 0.022(3) -0.008(2) 0.001(3) -0.012(2)
C5 0.040(2) 0.025(2) 0.050(4) 0.0041(18) -0.0015(19) -0.0119(17)
C6 0.044(3) 0.034(2) 0.055(3) -0.002(2) 0.003(2) -0.007(2)
C7 0.045(2) 0.039(2) 0.093(3) 0.000 0.000 -0.0043(16)
C8 0.067(4) 0.118(7) 0.135(8) -0.055(6) -0.008(5) -0.014(4)
C9 0.040(3) 0.035(2) 0.060(3) 0.001(2) 0.002(2) -0.0172(19)
N1 0.0348(17) 0.0274(16) 0.114(3) 0.000 0.000 -0.0084(12)
S1 0.0371(5) 0.0315(5) 0.0882(8) 0.000 0.000 -0.0079(4)

loop_
_atom_type_symbol
_atom_type_description
_atom_type_scat_dispersion_real
_atom_type_scat_dispersion_imag
_atom_type_scat_source
C C 0.0033 0.0016 'International Tables Vol C Tables 4.2.6.8 and 6.1.1.4'
H H 0.0000 0.0000 'International Tables Vol C Tables 4.2.6.8 and 6.1.1.4'
N N 0.0061 0.0033 'International Tables Vol C Tables 4.2.6.8 and 6.1.1.4'
S S 0.1246 0.1234 'International Tables Vol C Tables 4.2.6.8 and 6.1.1.4'

loop_
_geom_angle_atom_site_label_1
_geom_angle_atom_site_label_2
_geom_angle_atom_site_label_3
_geom_angle
_geom_angle_site_symmetry_1
_geom_angle_site_symmetry_3
N1 C1 C2 102.9(4) . .
N1 C1 H1A 111.2 . .
C2 C1 H1A 111.2 . .
N1 C1 H1B 111.2 . .
C2 C1 H1B 111.2 . .
H1A C1 H1B 109.1 . .
C3 C2 C1 109.0(5) . .
C3 C2 H2A 109.9 . .
C1 C2 H2A 109.9 . .
C3 C2 H2B 109.9 . .
C1 C2 H2B 109.9 . .
H2A C2 H2B 108.3 . .
C2 C3 C4 104.5(4) . .
C2 C3 H3A 110.9 . .
C4 C3 H3A 110.9 . .
C2 C3 H3B 110.9 . .
C4 C3 H3B 110.9 . .
H3A C3 H3B 108.9 . .
C3 C4 N1 97.8(3) . .
C3 C4 H4A 112.2 . .
N1 C4 H4A 112.2 . .
C3 C4 H4B 112.2 . .
N1 C4 H4B 112.2 . .
H4A C4 H4B 109.8 . .
C6 C5 N1 108.5(3) . .
C6 C5 H5A 110.0 . .
N1 C5 H5A 110.0 . .
C6 C5 H5B 110.0 . .
N1 C5 H5B 110.0 . .
H5A C5 H5B 108.4 . .
C5 C6 C7 108.5(4) . .
C5 C6 H6A 110.0 . .
C7 C6 H6A 110.0 . .
C5 C6 H6B 110.0 . .
C7 C6 H6B 110.0 . .
H6A C6 H6B 108.4 . .
C8 C7 C6 99.4(5) . .
C8 C7 H7A 111.9 . .
C6 C7 H7A 111.9 . .
C8 C7 H7B 111.9 . .
C6 C7 H7B 111.9 . .
H7A C7 H7B 109.6 . .
C7 C8 H8A 109.5 . .
C7 C8 H8B 109.5 . .
H8A C8 H8B 109.5 . .
C7 C8 H8C 109.5 . .
H8A C8 H8C 109.5 . .
H8B C8 H8C 109.5 . .
N1 C9 H9A 109.5 . .
N1 C9 H9B 109.5 . .
H9A C9 H9B 109.5 . .
N1 C9 H9C 109.5 . .
H9A C9 H9C 109.5 . .
H9B C9 H9C 109.5 . .
C1 N1 C1 132.1(6) . 10
C1 N1 C5 124.3(3) . 10
C1 N1 C5 95.1(3) 10 10
C1 N1 C5 95.1(3) . .
C1 N1 C5 124.3(3) 10 .
C1 N1 C9 68.0(3) . 10
C1 N1 C9 119.7(4) 10 10
C5 N1 C9 118.0(3) 10 10
C5 N1 C9 102.8(3) . 10
C1 N1 C9 119.7(4) . .
C1 N1 C9 68.0(3) 10 .
C5 N1 C9 102.8(3) 10 .
C5 N1 C9 118.0(3) . .
C9 N1 C9 56.8(4) 10 .
C1 N1 C4 105.5(4) . .
C5 N1 C4 101.0(3) 10 .
C5 N1 C4 120.2(3) . .
C9 N1 C4 137.0(3) 10 .
C9 N1 C4 99.2(3) . .
C1 N1 C4 105.5(4) 10 10
C5 N1 C4 120.2(3) 10 10
C5 N1 C4 101.0(3) . 10
C9 N1 C4 99.2(3) 10 10
C9 N1 C4 137.0(3) . 10
C4 N1 C4 73.9(4) . 10

loop_
_geom_bond_atom_site_label_1
_geom_bond_atom_site_label_2
_geom_bond_distance
_geom_bond_site_symmetry_2
C1 N1 1.336(5) .
C1 C2 1.480(8) .
C1 H1A 0.9900 .
C1 H1B 0.9900 .
C2 C3 1.457(6) .
C2 H2A 0.9900 .
C2 H2B 0.9900 .
C3 C4 1.563(6) .
C3 H3A 0.9900 .
C3 H3B 0.9900 .
C4 N1 1.595(5) .
C4 H4A 0.9900 .
C4 H4B 0.9900 .
C5 C6 1.502(6) .
C5 N1 1.567(5) .
C5 H5A 0.9900 .
C5 H5B 0.9900 .
C6 C7 1.537(6) .
C6 H6A 0.9900 .
C6 H6B 0.9900 .
C7 C8 1.513(9) .
C7 H7A 0.9900 .
C7 H7B 0.9900 .
C8 H8A 0.9800 .
C8 H8B 0.9800 .
C8 H8C 0.9800 .
C9 N1 1.593(5) .
C9 H9A 0.9800 .
C9 H9B 0.9800 .
C9 H9C 0.9800 .
N1 C1 1.336(5) 10
N1 C5 1.567(5) 10
N1 C9 1.593(5) 10
N1 C4 1.595(5) 10
S1 H1 0.9737 .

loop_
_geom_hbond_atom_site_label_D
_geom_hbond_atom_site_label_H
_geom_hbond_atom_site_label_A
_geom_hbond_distance_DH
_geom_hbond_distance_HA
_geom_hbond_distance_DA
_geom_hbond_angle_DHA
_geom_hbond_site_symmetry_A
C1 H1A S1 0.99 2.64 3.470(5) 141.7 15_665
C5 H5A S1 0.99 2.77 3.732(4) 163.3 .
C9 H9C S1 0.98 2.87 3.780(5) 154.0 5_545

loop_
_geom_torsion_atom_site_label_1
_geom_torsion_atom_site_label_2
_geom_torsion_atom_site_label_3
_geom_torsion_atom_site_label_4
_geom_torsion
_geom_torsion_site_symmetry_1
_geom_torsion_site_symmetry_2
_geom_torsion_site_symmetry_3
_geom_torsion_site_symmetry_4
N1 C1 C2 C3 33.2(5) . . . .
C1 C2 C3 C4 -6.0(5) . . . .
C2 C3 C4 N1 -18.4(4) . . . .
N1 C5 C6 C7 -173.4(3) . . . .
C5 C6 C7 C8 -170.5(4) . . . .
C2 C1 N1 C1 -69.6(7) . . . 10
C2 C1 N1 C5 70.0(6) . . . 10
C2 C1 N1 C5 77.8(4) . . . .
C2 C1 N1 C9 179.6(5) . . . 10
C2 C1 N1 C9 -155.8(4) . . . .
C2 C1 N1 C4 -45.4(4) . . . .
C2 C1 N1 C4 -24.3(4) . . . 10
C6 C5 N1 C1 151.6(4) . . . .
C6 C5 N1 C1 -57.3(6) . . . 10
C6 C5 N1 C5 -41.5(3) . . . 10
C6 C5 N1 C9 83.0(4) . . . 10
C6 C5 N1 C9 24.0(4) . . . .
C6 C5 N1 C4 -97.2(4) . . . .
C6 C5 N1 C4 -174.8(3) . . . 10
C3 C4 N1 C1 40.7(4) . . . .
C3 C4 N1 C1 -172.5(7) . . . 10
C3 C4 N1 C5 -89.8(3) . . . 10
C3 C4 N1 C5 -64.9(4) . . . .
C3 C4 N1 C9 114.9(4) . . . 10
C3 C4 N1 C9 165.1(3) . . . .
C3 C4 N1 C4 28.7(4) . . . 10
